data_7236351
loop_
_publ_author_name
'Cong, Jiayan'
'Kinschel, Dominik'
'Daniel, Quentin'
'Safdari, Majid'
'Gabrielsson, Erik'
'Chen, Hong'
'Svensson, Per H.'
'Sun, Licheng'
'Kloo, Lars'

_publ_section_title
;
 Bis(1,1-bis(2-pyridyl)ethane)copper(i/ii) as an efficient redox couple
 for liquid dye-sensitized solar cells
;
_journal_issue 38
_journal_name_full 'Journal of Materials Chemistry A'
_journal_page_first 14550
_journal_paper_doi 10.1039/C6TA06782D
_journal_volume 4
_journal_year 2016
_chemical_formula_moiety 'C24 H24 Cu N4, 2(F6 P)'
_chemical_formula_sum 'C24 H24 Cu F12 N4 P2'
_chemical_formula_weight 721.96
_space_group_crystal_system monoclinic
_space_group_IT_number 14
_space_group_name_Hall '-P 2yn'
_space_group_name_H-M_alt 'P 1 21/n 1'
_symmetry_Int_Tables_number 14
_audit_creation_date 2016-02-05
_audit_creation_method
;
Olex2 1.2
(compiled 2015.09.30 svn.r3233 for OlexSys, GUI svn.r5103)
;
_audit_update_record
;
2016-03-08 deposited with the CCDC.
2016-08-30 downloaded from the CCDC.
;
_cell_angle_alpha 90
_cell_angle_beta 95.945(3)
_cell_angle_gamma 90
_cell_formula_units_Z 2
_cell_length_a 8.6828(7)
_cell_length_b 13.1764(10)
_cell_length_c 12.4831(11)
_cell_measurement_reflns_used 4661
_cell_measurement_temperature 295.54
_cell_measurement_theta_max 16.4730
_cell_measurement_theta_min 2.5360
_cell_volume 1420.5(2)
_computing_cell_refinement 'SAINT v8.34A (Bruker, 2013)'
_computing_data_reduction 'SAINT v8.34A (Bruker, 2013)'
_computing_molecular_graphics 'Olex2 (Dolomanov et al., 2009)'
_computing_publication_material 'Olex2 (Dolomanov et al., 2009)'
_computing_structure_refinement 'olex2.refine (Bourhis et al., 2015)'
_diffrn_ambient_temperature 295.54
_diffrn_measured_fraction_theta_full 0.9980
_diffrn_measured_fraction_theta_max 0.9980
_diffrn_measurement_device_type 'Bruker APEX-II CCD'
_diffrn_measurement_method '\f and \w scans'
_diffrn_radiation_type 'Mo K\a'
_diffrn_radiation_wavelength 0.71073
_diffrn_reflns_av_R_equivalents 0.0477
_diffrn_reflns_av_unetI/netI 0.0359
_diffrn_reflns_limit_h_max 10
_diffrn_reflns_limit_h_min -10
_diffrn_reflns_limit_k_max 15
_diffrn_reflns_limit_k_min -15
_diffrn_reflns_limit_l_max 14
_diffrn_reflns_limit_l_min -14
_diffrn_reflns_number 12491
_diffrn_reflns_theta_full 26.0000
_diffrn_reflns_theta_max 25.06
_diffrn_reflns_theta_min 2.25
_diffrn_standards_number 0
_exptl_absorpt_coefficient_mu 0.984
_exptl_absorpt_correction_T_max 0.7452
_exptl_absorpt_correction_T_min 0.5681
_exptl_absorpt_correction_type multi-scan
_exptl_absorpt_process_details
;
SADABS-2014/4 (Bruker,2014/4) was used for absorption correction.
wR2(int) was 0.0913 before and 0.0601 after correction.
The Ratio of minimum to maximum transmission is 0.7623.
The \l/2 correction factor is 0.00150.
;
_exptl_crystal_colour pink
_exptl_crystal_colour_primary pink
_exptl_crystal_density_diffrn 1.6878
_exptl_crystal_description block
_exptl_crystal_F_000 727.6250
_exptl_crystal_size_max 0.14
_exptl_crystal_size_mid 0.10
_exptl_crystal_size_min 0.10
_refine_diff_density_max 1.1570
_refine_diff_density_min -0.6104
_refine_diff_density_rms 0.1496
_refine_ls_d_res_high 0.8389
_refine_ls_d_res_low 9.0363
_refine_ls_goodness_of_fit_ref 1.1253
_refine_ls_hydrogen_treatment mixed
_refine_ls_matrix_type full
_refine_ls_number_constraints 22
_refine_ls_number_parameters 196
_refine_ls_number_reflns 2518
_refine_ls_number_restraints 0
_refine_ls_restrained_S_all 1.1253
_refine_ls_R_factor_all 0.0772
_refine_ls_R_factor_gt 0.0574
_refine_ls_shift/su_max 0.0002
_refine_ls_shift/su_mean 0.0001
_refine_ls_structure_factor_coef Fsqd
_refine_ls_weighting_details 'w=1/[\s^2^(Fo^2^)+(0.0969P)^2^+3.1566P] where P=(Fo^2^+2Fc^2^)/3'
_refine_ls_weighting_scheme calc
_refine_ls_wR_factor_gt 0.1634
_refine_ls_wR_factor_ref 0.1954
_reflns_Friedel_coverage 0.0
_reflns_limit_h_max 8
_reflns_limit_h_min -10
_reflns_limit_k_max 15
_reflns_limit_k_min 0
_reflns_limit_l_max 14
_reflns_limit_l_min -7
_reflns_number_gt 2027
_reflns_number_total 2518
_reflns_threshold_expression I>=2u(I)
_cod_data_source_file c6ta06782d2.cif
_cod_data_source_block mo_q1_0m_a
_cod_original_sg_symbol_Hall '-P 2ybc (x-z,y,z)'
_cod_database_code 7236351
_olex2_refinement_description
;
1. Fixed Uiso
 At 1.2 times of:
  All C(H) groups
 At 1.5 times of:
  All C(H,H,H) groups
2.a Ternary CH refined with riding coordinates:
 C13(H13)
2.b Aromatic/amide H refined with riding coordinates:
 C8(H8), C9(H9), C10(H10), C11(H11), C19(H19), C18(H18), C17(H17), C16(H16)
2.c Idealised Me refined as rotating group:
 C14(H14a,H14b,H14c)
;
_olex2_submission_special_instructions 'No special instructions were received'

loop_
_space_group_symop_id
_space_group_symop_operation_xyz
1 x,y,z
2 -x+1/2,y+1/2,-z+1/2
3 -x,-y,-z
4 x-1/2,-y-1/2,z-1/2

loop_
_atom_site_label
_atom_site_type_symbol
_atom_site_fract_x
_atom_site_fract_y
_atom_site_fract_z
_atom_site_U_iso_or_equiv
_atom_site_adp_type
_atom_site_occupancy
_atom_site_site_symmetry_order
_atom_site_refinement_flags_posn
_atom_site_refinement_flags_adp
_atom_site_refinement_flags_occupancy
Cu1 Cu 0.5 0.5 0.5 0.0387(3) Uani 1.000000 2 S T P
N1 N 0.7027(5) 0.5483(3) 0.4597(4) 0.0437(10) Uani 1.000000 1 . . .
N2 N 0.5736(4) 0.3586(3) 0.4784(3) 0.0395(9) Uani 1.000000 1 . . .
C8 C 0.7804(6) 0.6213(4) 0.5169(5) 0.0552(14) Uani 1.000000 1 . . .
H8 H 0.7387(6) 0.6472(4) 0.5769(5) 0.0663(17) Uiso 1.000000 1 R . .
C9 C 0.9195(7) 0.6600(5) 0.4910(7) 0.0689(18) Uani 1.000000 1 . . .
H9 H 0.9701(7) 0.7118(5) 0.5312(7) 0.083(2) Uiso 1.000000 1 R . .
C10 C 0.9801(7) 0.6189(5) 0.4034(7) 0.077(2) Uani 1.000000 1 . . .
H10 H 1.0744(7) 0.6423(5) 0.3838(7) 0.092(3) Uiso 1.000000 1 R . .
C11 C 0.9018(7) 0.5434(5) 0.3445(6) 0.0680(19) Uani 1.000000 1 . . .
H11 H 0.9429(7) 0.5161(5) 0.2849(6) 0.082(2) Uiso 1.000000 1 R . .
C12 C 0.7633(6) 0.5084(4) 0.3733(5) 0.0490(13) Uani 1.000000 1 . . .
C13 C 0.6676(8) 0.4243(5) 0.3164(5) 0.0575(15) Uani 1.000000 1 . . .
H13 H 0.5630(8) 0.4514(5) 0.2985(5) 0.0689(18) Uiso 1.000000 1 R . .
C14 C 0.7275(12) 0.3921(7) 0.2097(6) 0.100(3) Uani 1.000000 1 . . .
H14a H 0.831(3) 0.366(5) 0.2239(9) 0.149(4) Uiso 1.000000 1 GR . .
H14b H 0.661(5) 0.340(4) 0.176(3) 0.149(4) Uiso 1.000000 1 GR . .
H14c H 0.728(8) 0.4497(13) 0.163(2) 0.149(4) Uiso 1.000000 1 GR . .
C15 C 0.6540(6) 0.3371(4) 0.3940(4) 0.0426(11) Uani 1.000000 1 . . .
C16 C 0.7175(7) 0.2420(4) 0.3835(5) 0.0562(15) Uani 1.000000 1 . . .
H16 H 0.7710(7) 0.2275(4) 0.3245(5) 0.0675(18) Uiso 1.000000 1 R . .
C17 C 0.7019(8) 0.1688(4) 0.4599(6) 0.0670(17) Uani 1.000000 1 . . .
H17 H 0.7446(8) 0.1047(4) 0.4532(6) 0.080(2) Uiso 1.000000 1 R . .
C18 C 0.6227(8) 0.1915(4) 0.5461(6) 0.0654(17) Uani 1.000000 1 . . .
H18 H 0.6116(8) 0.1435(4) 0.5993(6) 0.078(2) Uiso 1.000000 1 R . .
C19 C 0.5598(6) 0.2870(4) 0.5521(5) 0.0533(14) Uani 1.000000 1 . . .
H19 H 0.5052(6) 0.3022(4) 0.6104(5) 0.0640(16) Uiso 1.000000 1 R . .
P2 P 0.2968(2) 0.58820(14) 0.17049(14) 0.0655(5) Uani 1.000000 1 . . .
F7 F 0.3701(6) 0.4850(4) 0.1350(4) 0.1050(17) Uani 1.000000 1 . . .
F8 F 0.3124(5) 0.5476(4) 0.2921(3) 0.0856(13) Uani 1.000000 1 . . .
F9 F 0.1300(5) 0.5382(4) 0.1517(4) 0.0935(13) Uani 1.000000 1 . . .
F10 F 0.2775(7) 0.6281(5) 0.0501(4) 0.1187(19) Uani 1.000000 1 . . .
F11 F 0.2228(7) 0.6895(4) 0.2083(4) 0.1099(16) Uani 1.000000 1 . . .
F12 F 0.4639(6) 0.6341(5) 0.1921(4) 0.1155(19) Uani 1.000000 1 . . .

loop_
_atom_site_aniso_label
_atom_site_aniso_U_11
_atom_site_aniso_U_22
_atom_site_aniso_U_33
_atom_site_aniso_U_12
_atom_site_aniso_U_13
_atom_site_aniso_U_23
Cu1 0.0337(5) 0.0349(5) 0.0501(5) 0.0035(3) 0.0170(4) -0.0064(4)
N1 0.037(2) 0.038(2) 0.059(3) 0.0048(18) 0.0171(19) -0.001(2)
N2 0.034(2) 0.037(2) 0.048(2) 0.0038(17) 0.0107(18) -0.0065(18)
C8 0.043(3) 0.049(3) 0.076(4) 0.001(2) 0.015(3) -0.007(3)
C9 0.039(3) 0.051(3) 0.118(6) -0.001(3) 0.013(3) 0.006(4)
C10 0.046(3) 0.060(4) 0.130(6) 0.004(3) 0.036(4) 0.029(4)
C11 0.062(4) 0.065(4) 0.085(5) 0.015(4) 0.045(4) 0.022(4)
C12 0.050(3) 0.046(3) 0.054(3) 0.016(2) 0.021(2) 0.009(2)
C13 0.071(4) 0.056(3) 0.049(3) 0.018(3) 0.019(3) -0.002(3)
C14 0.160(8) 0.090(6) 0.056(4) 0.019(6) 0.044(5) -0.008(4)
C15 0.038(3) 0.042(3) 0.048(3) 0.006(2) 0.006(2) -0.013(2)
C16 0.055(3) 0.050(3) 0.065(4) 0.014(3) 0.014(3) -0.020(3)
C17 0.069(4) 0.035(3) 0.097(5) 0.013(3) 0.007(4) -0.014(3)
C18 0.076(4) 0.038(3) 0.083(4) 0.007(3) 0.011(3) 0.008(3)
C19 0.050(3) 0.048(3) 0.064(3) -0.004(3) 0.015(3) -0.002(3)
P2 0.0724(11) 0.0700(11) 0.0573(10) -0.0202(9) 0.0216(8) -0.0091(8)
F7 0.091(3) 0.123(4) 0.102(4) 0.005(3) 0.016(3) -0.048(3)
F8 0.110(3) 0.087(3) 0.064(2) -0.014(3) 0.030(2) 0.006(2)
F9 0.078(3) 0.085(3) 0.119(4) -0.014(2) 0.020(3) -0.018(3)
F10 0.158(5) 0.136(5) 0.065(3) -0.030(4) 0.023(3) 0.007(3)
F11 0.161(5) 0.065(3) 0.106(4) 0.002(3) 0.027(3) -0.007(2)
F12 0.107(4) 0.150(5) 0.095(3) -0.075(3) 0.032(3) -0.017(3)

loop_
_atom_type_symbol
_atom_type_scat_dispersion_real
_atom_type_scat_dispersion_imag
_atom_type_scat_Cromer_Mann_a1
_atom_type_scat_Cromer_Mann_a2
_atom_type_scat_Cromer_Mann_a3
_atom_type_scat_Cromer_Mann_a4
_atom_type_scat_Cromer_Mann_b1
_atom_type_scat_Cromer_Mann_b2
_atom_type_scat_Cromer_Mann_b3
_atom_type_scat_Cromer_Mann_b4
_atom_type_scat_Cromer_Mann_c
_atom_type_scat_source
_atom_type_scat_dispersion_source
C 0.00347 0.00161 2.31000 1.02000 1.58860 0.86500 20.84390 10.20750 0.56870 51.65120 0.215599998832 'International Tables Volume C Table 6.1.1.4 (pp. 500-502)' 'Henke, Gullikson and Davis, At. Data and Nucl. Data Tables, 1993, 54, 2'
F 0.01794 0.01033 3.53920 2.64120 1.51700 1.02430 10.28250 4.29440 0.26150 26.14760 0.277599990368 'International Tables Volume C Table 6.1.1.4 (pp. 500-502)' 'Henke, Gullikson and Davis, At. Data and Nucl. Data Tables, 1993, 54, 2'
H 0.00000 0.00000 0.49300 0.32291 0.14019 0.04081 10.51090 26.12570 3.14236 57.79970 0.0030380000826 'International Tables Volume C Table 6.1.1.4 (pp. 500-502)' 'Henke, Gullikson and Davis, At. Data and Nucl. Data Tables, 1993, 54, 2'
N 0.00653 0.00323 12.21260 3.13220 2.01250 1.16630 0.00570 9.89330 28.99750 0.58260 -11.5290002823 'International Tables Volume C Table 6.1.1.4 (pp. 500-502)' 'Henke, Gullikson and Davis, At. Data and Nucl. Data Tables, 1993, 54, 2'
P 0.10434 0.09671 6.43450 4.17910 1.78000 1.49080 1.90670 27.15700 0.52600 68.16450 1.11489999294 'International Tables Volume C Table 6.1.1.4 (pp. 500-502)' 'Henke, Gullikson and Davis, At. Data and Nucl. Data Tables, 1993, 54, 2'
Cu 0.34125 1.28947 13.33800 7.16760 5.61580 1.67350 3.58280 0.24700 11.39660 64.81260 1.19099998474 'International Tables Volume C Table 6.1.1.4 (pp. 500-502)' 'Henke, Gullikson and Davis, At. Data and Nucl. Data Tables, 1993, 54, 2'

loop_
_geom_angle_atom_site_label_1
_geom_angle_atom_site_label_2
_geom_angle_atom_site_label_3
_geom_angle
_geom_angle_site_symmetry_1
_geom_angle_site_symmetry_3
N1 Cu1 N1 180.0 3_666 .
N2 Cu1 N1 87.73(16) . .
N2 Cu1 N1 92.27(16) 3_666 .
N2 Cu1 N1 92.27(16) . 3_666
N2 Cu1 N1 87.73(16) 3_666 3_666
N2 Cu1 N2 180.0 . 3_666
C8 N1 Cu1 120.5(4) . .
C12 N1 Cu1 120.3(4) . .
C12 N1 C8 119.2(5) . .
C15 N2 Cu1 119.9(3) . 3_666
C19 N2 Cu1 121.0(3) . 3_666
C19 N2 C15 118.7(4) . .
H8 C8 N1 118.5(3) . .
C9 C8 N1 123.1(6) . .
C9 C8 H8 118.5(4) . .
H9 C9 C8 121.4(4) . .
C10 C9 C8 117.3(6) . .
C10 C9 H9 121.4(4) . .
H10 C10 C9 119.9(4) . .
C11 C10 C9 120.2(6) . .
C11 C10 H10 119.9(4) . .
H11 C11 C10 119.9(4) . .
C12 C11 C10 120.1(6) . .
C12 C11 H11 119.9(4) . .
C11 C12 N1 120.1(6) . .
C13 C12 N1 114.7(5) . .
C13 C12 C11 125.2(5) . .
H13 C13 C12 106.9(3) . .
C14 C13 C12 112.9(6) . .
C14 C13 H13 106.9(4) . .
C15 C13 C12 109.3(5) . .
C15 C13 H13 106.9(3) . .
C15 C13 C14 113.5(5) . .
H14a C14 C13 109.5 . .
H14b C14 C13 109.5 . .
H14b C14 H14a 109.5 . .
H14c C14 C13 109.5 . .
H14c C14 H14a 109.5 . .
H14c C14 H14b 109.5 . .
C13 C15 N2 114.8(4) . .
C16 C15 N2 120.5(5) . .
C16 C15 C13 124.7(5) . .
H16 C16 C15 119.9(3) . .
C17 C16 C15 120.1(5) . .
C17 C16 H16 119.9(3) . .
H17 C17 C16 120.4(3) . .
C18 C17 C16 119.1(5) . .
C18 C17 H17 120.4(4) . .
H18 C18 C17 120.7(4) . .
C19 C18 C17 118.5(6) . .
C19 C18 H18 120.7(4) . .
C18 C19 N2 123.0(5) . .
H19 C19 N2 118.5(3) . .
H19 C19 C18 118.5(4) . .
F8 P2 F7 88.9(3) . .
F9 P2 F7 89.4(3) . .
F9 P2 F8 89.3(3) . .
F10 P2 F7 91.5(3) . .
F10 P2 F8 178.8(3) . .
F10 P2 F9 89.6(3) . .
F11 P2 F7 178.6(3) . .
F11 P2 F8 89.7(3) . .
F11 P2 F9 90.1(3) . .
F11 P2 F10 89.8(3) . .
F12 P2 F7 89.3(3) . .
F12 P2 F8 88.8(3) . .
F12 P2 F9 177.7(3) . .
F12 P2 F10 92.3(3) . .
F12 P2 F11 91.2(3) . .

loop_
_geom_bond_atom_site_label_1
_geom_bond_atom_site_label_2
_geom_bond_distance
_geom_bond_site_symmetry_2
Cu1 N1 1.985(4) .
Cu1 N1 1.985(4) 3_666
Cu1 N2 1.997(4) 3_666
Cu1 N2 1.997(4) .
N1 C8 1.338(7) .
N1 C12 1.354(7) .
N2 C15 1.354(6) .
N2 C19 1.332(7) .
C8 H8 0.9300 .
C8 C9 1.380(8) .
C9 H9 0.9300 .
C9 C10 1.373(10) .
C10 H10 0.9300 .
C10 C11 1.374(10) .
C11 H11 0.9300 .
C11 C12 1.371(8) .
C12 C13 1.517(9) .
C13 H13 0.9800 .
C13 C14 1.539(8) .
C13 C15 1.515(8) .
C14 H14a 0.9600 .
C14 H14b 0.9600 .
C14 H14c 0.9600 .
C15 C16 1.381(7) .
C16 H16 0.9300 .
C16 C17 1.373(9) .
C17 H17 0.9300 .
C17 C18 1.368(9) .
C18 H18 0.9300 .
C18 C19 1.377(8) .
C19 H19 0.9300 .
P2 F7 1.584(5) .
P2 F8 1.602(4) .
P2 F9 1.586(5) .
P2 F10 1.584(5) .
P2 F11 1.574(5) .
P2 F12 1.570(5) .
